data_4079457
loop_
_publ_author_name
'Wucher, Philipp'
'Roesle, Philipp'
'Falivene, Laura'
'Cavallo, Luigi'
'Caporaso, Lucia'
'G\"ottker-Schnetmann, Inigo'
'Mecking, Stefan'

_publ_section_title
;
 Controlled Acrylate Insertion Regioselectivity in
 Diazaphospholidine-Sulfonato Palladium(II) Complexes
;
_journal_issue 24
_journal_name_full Organometallics
_journal_page_first 8505
_journal_paper_doi 10.1021/om300755j
_journal_volume 31
_journal_year 2012
_chemical_formula_moiety 'C40 H54 N3 O3 P Pd S'
_chemical_formula_sum 'C40 H54 N3 O3 P Pd S'
_chemical_formula_weight 794.29
_chemical_name_systematic
; 
 ? 
;
_space_group_IT_number 14
_symmetry_cell_setting monoclinic
_symmetry_space_group_name_Hall '-P 2ybc'
_symmetry_space_group_name_H-M 'P 1 21/c 1'
_atom_sites_solution_hydrogens geom
_atom_sites_solution_primary heavy
_atom_sites_solution_secondary difmap
_audit_creation_method SHELXL-97
_cell_angle_alpha 90.00
_cell_angle_beta 133.528(2)
_cell_angle_gamma 90.00
_cell_formula_units_Z 4
_cell_length_a 17.9943(8)
_cell_length_b 11.7637(4)
_cell_length_c 24.8130(11)
_cell_measurement_reflns_used 62909
_cell_measurement_temperature 100(2)
_cell_measurement_theta_max 27.14
_cell_measurement_theta_min 1.56
_cell_volume 3808.2(3)
_computing_cell_refinement 'STOE X-AREA'
_computing_data_collection 'STOE X-AREA'
_computing_data_reduction 'STOE X-RED32'
_computing_structure_refinement 'SHELXL-97 (Sheldrick, 1997)'
_computing_structure_solution 'SHELXS-97 (Sheldrick, 1990)'
_diffrn_ambient_temperature 100(2)
_diffrn_detector_area_resol_mean 6.67
_diffrn_measured_fraction_theta_full 0.987
_diffrn_measured_fraction_theta_max 0.987
_diffrn_measurement_device_type 'STOE IPDS 2T'
_diffrn_measurement_method 'rotation method'
_diffrn_radiation_monochromator graphite
_diffrn_radiation_source 'fine-focus sealed tube'
_diffrn_radiation_type MoK\a
_diffrn_radiation_wavelength 0.71073
_diffrn_reflns_av_R_equivalents 0.1136
_diffrn_reflns_av_sigmaI/netI 0.0547
_diffrn_reflns_limit_h_max 22
_diffrn_reflns_limit_h_min -22
_diffrn_reflns_limit_k_max 14
_diffrn_reflns_limit_k_min -14
_diffrn_reflns_limit_l_max 31
_diffrn_reflns_limit_l_min -31
_diffrn_reflns_number 52677
_diffrn_reflns_theta_full 26.89
_diffrn_reflns_theta_max 26.89
_diffrn_reflns_theta_min 1.56
_exptl_absorpt_coefficient_mu 0.625
_exptl_absorpt_correction_T_max 0.8946
_exptl_absorpt_correction_T_min 0.7837
_exptl_absorpt_correction_type integration
_exptl_absorpt_process_details 'STOE X-RED32'
_exptl_crystal_colour colourless
_exptl_crystal_density_diffrn 1.385
_exptl_crystal_density_method 'not measured'
_exptl_crystal_description prism
_exptl_crystal_F_000 1664
_exptl_crystal_size_max 0.4
_exptl_crystal_size_mid 0.3
_exptl_crystal_size_min 0.2
_refine_diff_density_max 0.547
_refine_diff_density_min -0.926
_refine_diff_density_rms 0.070
_refine_ls_extinction_method none
_refine_ls_goodness_of_fit_ref 1.045
_refine_ls_hydrogen_treatment constr
_refine_ls_matrix_type full
_refine_ls_number_parameters 453
_refine_ls_number_reflns 8106
_refine_ls_number_restraints 0
_refine_ls_restrained_S_all 1.045
_refine_ls_R_factor_all 0.0502
_refine_ls_R_factor_gt 0.0353
_refine_ls_shift/su_max 0.001
_refine_ls_shift/su_mean 0.000
_refine_ls_structure_factor_coef Fsqd
_refine_ls_weighting_details 'calc w=1/[\s^2^(Fo^2^)+(0.0224P)^2^+1.1990P] where P=(Fo^2^+2Fc^2^)/3'
_refine_ls_weighting_scheme calc
_refine_ls_wR_factor_gt 0.0675
_refine_ls_wR_factor_ref 0.0712
_reflns_number_gt 6689
_reflns_number_total 8106
_reflns_threshold_expression >2sigma(I)
_cod_data_source_file om300755j_si_002.cif
_cod_data_source_block d:\iprpdlut
_cod_original_sg_symbol_Hall 'P 2ybc'
_cod_original_sg_symbol_H-M 'P 21/c'
_cod_database_code 4079457

loop_
_symmetry_equiv_pos_as_xyz
'x, y, z'
'-x, y+1/2, -z+1/2'
'-x, -y, -z'
'x, -y-1/2, z-1/2'

loop_
_atom_site_label
_atom_site_type_symbol
_atom_site_fract_x
_atom_site_fract_y
_atom_site_fract_z
_atom_site_U_iso_or_equiv
_atom_site_adp_type
_atom_site_occupancy
_atom_site_symmetry_multiplicity
_atom_site_calc_flag
_atom_site_refinement_flags
C1 C 0.12019(17) 0.1927(2) 0.78021(13) 0.0177(5) Uani 1 1 d .
C2 C 0.10450(17) 0.1417(2) 0.72158(13) 0.0175(4) Uani 1 1 d .
C3 C 0.02018(17) 0.0687(2) 0.67442(13) 0.0196(5) Uani 1 1 d .
H3A H 0.0054 0.0370 0.6327 0.023 Uiso 1 1 calc R
C4 C -0.04290(18) 0.0407(2) 0.68628(14) 0.0213(5) Uani 1 1 d .
H4A H -0.0982 -0.0109 0.6541 0.026 Uiso 1 1 calc R
C5 C -0.02363(18) 0.0894(2) 0.74588(14) 0.0237(5) Uani 1 1 d .
H5A H -0.0649 0.0698 0.7554 0.028 Uiso 1 1 calc R
C6 C 0.05541(18) 0.1662(2) 0.79115(14) 0.0231(5) Uani 1 1 d .
H6A H 0.0662 0.2018 0.8304 0.028 Uiso 1 1 calc R
C7 C 0.33993(18) -0.0241(2) 0.81168(14) 0.0198(5) Uani 1 1 d .
C8 C 0.43401(19) -0.0248(2) 0.82986(15) 0.0238(5) Uani 1 1 d .
C9 C 0.52148(19) -0.0639(2) 0.89928(15) 0.0269(5) Uani 1 1 d .
H9A H 0.5847 -0.0644 0.9119 0.032 Uiso 1 1 calc R
C10 C 0.51891(19) -0.1025(2) 0.95098(15) 0.0271(5) Uani 1 1 d .
H10A H 0.5797 -0.1281 0.9986 0.033 Uiso 1 1 calc R
C11 C 0.42639(19) -0.1031(2) 0.93207(14) 0.0259(5) Uani 1 1 d .
H11A H 0.4245 -0.1301 0.9672 0.031 Uiso 1 1 calc R
C12 C 0.33599(18) -0.0653(2) 0.86312(14) 0.0215(5) Uani 1 1 d .
C13 C 0.4384(2) 0.0076(2) 0.77247(15) 0.0287(6) Uani 1 1 d .
H13A H 0.3814 0.0624 0.7369 0.034 Uiso 1 1 calc R
C14 C 0.5394(2) 0.0652(3) 0.80612(18) 0.0388(7) Uani 1 1 d .
H14A H 0.5514 0.1319 0.8349 0.047 Uiso 1 1 calc R
H14B H 0.5349 0.0890 0.7661 0.047 Uiso 1 1 calc R
H14C H 0.5961 0.0114 0.8388 0.047 Uiso 1 1 calc R
C15 C 0.4204(2) -0.0967(3) 0.72841(17) 0.0383(7) Uani 1 1 d .
H15A H 0.4242 -0.0750 0.6922 0.046 Uiso 1 1 calc R
H15B H 0.3525 -0.1284 0.7022 0.046 Uiso 1 1 calc R
H15C H 0.4730 -0.1539 0.7624 0.046 Uiso 1 1 calc R
C16 C 0.23600(19) -0.0790(2) 0.84446(14) 0.0238(5) Uani 1 1 d .
H16A H 0.1814 -0.0358 0.7977 0.029 Uiso 1 1 calc R
C17 C 0.2041(2) -0.2040(3) 0.83018(17) 0.0353(6) Uani 1 1 d .
H17A H 0.1945 -0.2320 0.7885 0.042 Uiso 1 1 calc R
H17B H 0.1398 -0.2115 0.8181 0.042 Uiso 1 1 calc R
H17C H 0.2577 -0.2487 0.8748 0.042 Uiso 1 1 calc R
C18 C 0.2427(2) -0.0323(2) 0.90556(15) 0.0286(6) Uani 1 1 d .
H18A H 0.1765 -0.0422 0.8906 0.034 Uiso 1 1 calc R
H18B H 0.2601 0.0487 0.9131 0.034 Uiso 1 1 calc R
H18C H 0.2958 -0.0735 0.9520 0.034 Uiso 1 1 calc R
C19 C 0.17627(18) -0.0715(2) 0.68140(13) 0.0206(5) Uani 1 1 d .
H19A H 0.1298 -0.0977 0.6872 0.025 Uiso 1 1 calc R
H19B H 0.2131 -0.1381 0.6850 0.025 Uiso 1 1 calc R
C20 C 0.11558(18) -0.0109(2) 0.60665(13) 0.0196(5) Uani 1 1 d .
H20A H 0.1420 -0.0332 0.5840 0.024 Uiso 1 1 calc R
H20B H 0.0423 -0.0323 0.5721 0.024 Uiso 1 1 calc R
C21 C 0.09376(18) 0.1845(2) 0.55938(13) 0.0194(5) Uani 1 1 d .
C22 C 0.00833(19) 0.2575(2) 0.52244(14) 0.0219(5) Uani 1 1 d .
C23 C -0.0279(2) 0.3163(2) 0.45962(15) 0.0285(6) Uani 1 1 d .
H23A H -0.0842 0.3668 0.4356 0.034 Uiso 1 1 calc R
C24 C 0.0162(2) 0.3029(2) 0.43118(16) 0.0315(6) Uani 1 1 d .
H24A H -0.0111 0.3416 0.3872 0.038 Uiso 1 1 calc R
C25 C 0.1003(2) 0.2325(2) 0.46760(15) 0.0272(6) Uani 1 1 d .
H25A H 0.1306 0.2238 0.4482 0.033 Uiso 1 1 calc R
C26 C 0.14182(18) 0.1740(2) 0.53200(14) 0.0213(5) Uani 1 1 d .
C27 C -0.04302(18) 0.2775(2) 0.55139(14) 0.0233(5) Uani 1 1 d .
H27A H -0.0354 0.2063 0.5768 0.028 Uiso 1 1 calc R
C28 C -0.1581(2) 0.3043(3) 0.48998(16) 0.0324(6) Uani 1 1 d .
H28C H -0.1674 0.3808 0.4706 0.039 Uiso 1 1 calc R
H28B H -0.1889 0.3002 0.5105 0.039 Uiso 1 1 calc R
H28A H -0.1913 0.2488 0.4497 0.039 Uiso 1 1 calc R
C29 C 0.0113(2) 0.3727(2) 0.60911(15) 0.0286(6) Uani 1 1 d .
H29A H 0.0841 0.3540 0.6493 0.034 Uiso 1 1 calc R
H29B H -0.0195 0.3809 0.6295 0.034 Uiso 1 1 calc R
H29C H 0.0041 0.4441 0.5856 0.034 Uiso 1 1 calc R
C30 C 0.23784(18) 0.1043(2) 0.56954(14) 0.0238(5) Uani 1 1 d .
H30A H 0.2646 0.0759 0.6182 0.029 Uiso 1 1 calc R
C31 C 0.3225(2) 0.1759(3) 0.58431(16) 0.0327(6) Uani 1 1 d .
H31C H 0.3877 0.1347 0.6184 0.039 Uiso 1 1 calc R
H31B H 0.3295 0.2488 0.6066 0.039 Uiso 1 1 calc R
H31A H 0.3039 0.1895 0.5373 0.039 Uiso 1 1 calc R
C32 C 0.2155(2) 0.0017(2) 0.52190(15) 0.0273(6) Uani 1 1 d .
H32A H 0.1970 0.0284 0.4765 0.033 Uiso 1 1 calc R
H32B H 0.1587 -0.0424 0.5086 0.033 Uiso 1 1 calc R
H32C H 0.2767 -0.0464 0.5502 0.033 Uiso 1 1 calc R
C33 C 0.3176(2) 0.3163(2) 0.70160(15) 0.0273(6) Uani 1 1 d .
H33C H 0.3633 0.3811 0.7182 0.033 Uiso 1 1 calc R
H33B H 0.2494 0.3337 0.6532 0.033 Uiso 1 1 calc R
H33A H 0.3451 0.2489 0.6972 0.033 Uiso 1 1 calc R
C34 C 0.37070(19) 0.5352(2) 0.82433(14) 0.0233(5) Uani 1 1 d .
C35 C 0.4275(2) 0.6236(2) 0.87484(16) 0.0278(6) Uani 1 1 d .
H35A H 0.4019 0.6991 0.8612 0.033 Uiso 1 1 calc R
C36 C 0.5217(2) 0.6009(2) 0.94512(15) 0.0291(6) Uani 1 1 d .
H36A H 0.5606 0.6601 0.9806 0.035 Uiso 1 1 calc R
C37 C 0.55826(19) 0.4913(2) 0.96283(15) 0.0249(5) Uani 1 1 d .
H37A H 0.6232 0.4744 1.0106 0.030 Uiso 1 1 calc R
C38 C 0.50001(18) 0.4053(2) 0.91073(14) 0.0222(5) Uani 1 1 d .
C39 C 0.2681(2) 0.5575(2) 0.74794(15) 0.0296(6) Uani 1 1 d .
H39A H 0.2150 0.5165 0.7415 0.036 Uiso 1 1 calc R
H39B H 0.2687 0.5312 0.7107 0.036 Uiso 1 1 calc R
H39C H 0.2536 0.6392 0.7416 0.036 Uiso 1 1 calc R
C40 C 0.5381(2) 0.2861(2) 0.92591(16) 0.0316(6) Uani 1 1 d .
H40A H 0.5404 0.2629 0.8891 0.038 Uiso 1 1 calc R
H40B H 0.4918 0.2356 0.9227 0.038 Uiso 1 1 calc R
H40C H 0.6070 0.2814 0.9759 0.038 Uiso 1 1 calc R
O1 O 0.31216(12) 0.24698(15) 0.86442(9) 0.0207(3) Uani 1 1 d .
O2 O 0.18645(13) 0.40003(15) 0.80453(11) 0.0269(4) Uani 1 1 d .
O3 O 0.23025(14) 0.29474(18) 0.90781(10) 0.0321(4) Uani 1 1 d .
N1 N 0.24882(14) 0.01239(17) 0.73840(11) 0.0183(4) Uani 1 1 d .
N2 N 0.12736(14) 0.11365(16) 0.62040(11) 0.0170(4) Uani 1 1 d .
N3 N 0.40555(15) 0.42704(17) 0.84230(11) 0.0194(4) Uani 1 1 d .
P1 P 0.19805(4) 0.14396(5) 0.71125(3) 0.01549(12) Uani 1 1 d .
S1 S 0.21863(4) 0.29352(5) 0.84410(3) 0.02098(12) Uani 1 1 d .
Pd1 Pd 0.307246(13) 0.286159(15) 0.776344(10) 0.01648(5) Uani 1 1 d .

loop_
_atom_site_aniso_label
_atom_site_aniso_U_11
_atom_site_aniso_U_22
_atom_site_aniso_U_33
_atom_site_aniso_U_23
_atom_site_aniso_U_13
_atom_site_aniso_U_12
C1 0.0195(11) 0.0190(12) 0.0171(11) 0.0014(9) 0.0135(10) 0.0008(9)
C2 0.0192(11) 0.0191(11) 0.0181(12) 0.0010(10) 0.0144(11) 0.0002(9)
C3 0.0207(11) 0.0237(12) 0.0189(12) 0.0009(10) 0.0154(11) 0.0012(10)
C4 0.0179(11) 0.0247(13) 0.0204(13) 0.0003(10) 0.0128(11) -0.0032(10)
C5 0.0239(12) 0.0300(14) 0.0264(14) 0.0024(11) 0.0208(12) 0.0004(10)
C6 0.0247(12) 0.0286(13) 0.0221(13) 0.0006(11) 0.0185(12) 0.0014(10)
C7 0.0203(11) 0.0169(12) 0.0182(12) -0.0018(10) 0.0118(11) 0.0009(9)
C8 0.0257(13) 0.0210(12) 0.0261(14) -0.0035(11) 0.0183(12) 0.0000(10)
C9 0.0212(12) 0.0260(13) 0.0286(14) -0.0028(11) 0.0153(12) 0.0022(11)
C10 0.0222(12) 0.0246(14) 0.0211(13) -0.0006(11) 0.0097(12) 0.0014(11)
C11 0.0289(13) 0.0240(13) 0.0211(13) -0.0001(11) 0.0158(12) -0.0009(11)
C12 0.0237(12) 0.0192(12) 0.0210(13) -0.0015(10) 0.0152(12) -0.0023(10)
C13 0.0253(13) 0.0371(15) 0.0304(15) 0.0033(12) 0.0217(13) 0.0065(11)
C14 0.0424(16) 0.0403(17) 0.054(2) -0.0059(15) 0.0408(17) -0.0032(14)
C15 0.0302(14) 0.054(2) 0.0341(16) -0.0088(15) 0.0235(14) -0.0019(14)
C16 0.0228(12) 0.0260(13) 0.0199(13) 0.0025(11) 0.0137(12) -0.0024(10)
C17 0.0363(14) 0.0309(15) 0.0374(16) -0.0002(13) 0.0249(14) -0.0099(13)
C18 0.0280(13) 0.0363(15) 0.0232(14) 0.0016(12) 0.0183(13) -0.0012(12)
C19 0.0219(12) 0.0185(12) 0.0216(13) -0.0019(10) 0.0150(11) -0.0020(10)
C20 0.0224(12) 0.0199(12) 0.0201(13) -0.0037(10) 0.0160(11) -0.0035(10)
C21 0.0236(11) 0.0202(12) 0.0186(12) -0.0011(9) 0.0162(11) -0.0020(9)
C22 0.0268(12) 0.0213(12) 0.0215(12) -0.0022(10) 0.0181(11) -0.0023(10)
C23 0.0351(14) 0.0264(14) 0.0277(14) 0.0041(11) 0.0230(13) 0.0056(11)
C24 0.0469(16) 0.0286(15) 0.0283(14) 0.0064(12) 0.0294(14) 0.0042(12)
C25 0.0372(14) 0.0290(14) 0.0273(14) -0.0003(11) 0.0268(13) -0.0027(11)
C26 0.0254(12) 0.0233(12) 0.0221(13) -0.0044(10) 0.0190(12) -0.0046(10)
C27 0.0263(12) 0.0249(13) 0.0245(13) 0.0025(11) 0.0197(12) 0.0034(11)
C28 0.0277(13) 0.0364(16) 0.0330(15) 0.0074(13) 0.0208(13) 0.0073(12)
C29 0.0343(14) 0.0277(14) 0.0298(15) -0.0008(12) 0.0244(13) 0.0034(12)
C30 0.0231(12) 0.0324(14) 0.0211(13) -0.0022(11) 0.0172(12) -0.0017(11)
C31 0.0329(14) 0.0468(17) 0.0303(15) -0.0097(13) 0.0263(13) -0.0113(13)
C32 0.0278(13) 0.0350(15) 0.0236(14) -0.0025(12) 0.0194(12) 0.0018(11)
C33 0.0357(14) 0.0300(14) 0.0302(14) -0.0042(11) 0.0281(13) -0.0083(11)
C34 0.0251(12) 0.0244(13) 0.0259(14) -0.0015(11) 0.0196(12) -0.0010(10)
C35 0.0304(13) 0.0208(13) 0.0347(15) -0.0066(12) 0.0234(13) -0.0052(11)
C36 0.0288(13) 0.0319(15) 0.0304(15) -0.0106(12) 0.0218(13) -0.0089(11)
C37 0.0219(12) 0.0332(14) 0.0218(13) -0.0024(11) 0.0159(12) -0.0049(11)
C38 0.0243(12) 0.0284(13) 0.0219(13) 0.0005(11) 0.0190(11) -0.0022(10)
C39 0.0284(13) 0.0244(14) 0.0298(15) 0.0004(12) 0.0177(13) 0.0014(11)
C40 0.0278(13) 0.0308(15) 0.0301(15) 0.0019(13) 0.0176(13) 0.0004(12)
O1 0.0204(8) 0.0261(9) 0.0188(8) -0.0004(7) 0.0148(8) -0.0008(7)
O2 0.0310(9) 0.0223(9) 0.0368(11) -0.0027(8) 0.0269(10) 0.0001(8)
O3 0.0348(10) 0.0471(12) 0.0268(10) -0.0145(9) 0.0260(9) -0.0150(9)
N1 0.0191(10) 0.0174(10) 0.0187(11) -0.0013(8) 0.0131(10) 0.0004(8)
N2 0.0208(9) 0.0166(10) 0.0157(10) -0.0015(8) 0.0134(9) -0.0011(8)
N3 0.0213(10) 0.0216(10) 0.0202(10) -0.0007(9) 0.0162(9) -0.0028(8)
P1 0.0177(3) 0.0171(3) 0.0168(3) -0.0011(2) 0.0138(3) -0.0006(2)
S1 0.0238(3) 0.0253(3) 0.0218(3) -0.0061(3) 0.0187(3) -0.0045(3)
Pd1 0.01896(9) 0.01759(9) 0.01845(9) -0.00248(8) 0.01501(8) -0.00261(7)

loop_
_atom_type_symbol
_atom_type_description
_atom_type_scat_dispersion_real
_atom_type_scat_dispersion_imag
_atom_type_scat_source
C C 0.0033 0.0016 'International Tables Vol C Tables 4.2.6.8 and 6.1.1.4'
H H 0.0000 0.0000 'International Tables Vol C Tables 4.2.6.8 and 6.1.1.4'
N N 0.0061 0.0033 'International Tables Vol C Tables 4.2.6.8 and 6.1.1.4'
O O 0.0106 0.0060 'International Tables Vol C Tables 4.2.6.8 and 6.1.1.4'
S S 0.1246 0.1234 'International Tables Vol C Tables 4.2.6.8 and 6.1.1.4'
P P 0.1023 0.0942 'International Tables Vol C Tables 4.2.6.8 and 6.1.1.4'
Pd Pd -0.9988 1.0072 'International Tables Vol C Tables 4.2.6.8 and 6.1.1.4'

loop_
_geom_angle_atom_site_label_1
_geom_angle_atom_site_label_2
_geom_angle_atom_site_label_3
_geom_angle
C6 C1 C2 120.2(2)
C6 C1 S1 115.11(17)
C2 C1 S1 124.72(16)
C3 C2 C1 117.03(18)
C3 C2 P1 116.97(16)
C1 C2 P1 125.16(17)
C4 C3 C2 122.6(2)
C5 C4 C3 119.0(2)
C6 C5 C4 119.9(2)
C5 C6 C1 121.1(2)
C12 C7 C8 120.1(2)
C12 C7 N1 121.44(19)
C8 C7 N1 118.3(2)
C9 C8 C7 118.8(2)
C9 C8 C13 119.9(2)
C7 C8 C13 121.2(2)
C8 C9 C10 121.6(2)
C11 C10 C9 119.0(2)
C10 C11 C12 122.0(2)
C11 C12 C7 118.5(2)
C11 C12 C16 118.3(2)
C7 C12 C16 123.0(2)
C15 C13 C8 110.3(2)
C15 C13 C14 109.4(2)
C8 C13 C14 113.8(2)
C12 C16 C17 110.4(2)
C12 C16 C18 112.8(2)
C17 C16 C18 109.6(2)
N1 C19 C20 105.92(19)
N2 C20 C19 108.09(18)
C22 C21 C26 119.3(2)
C22 C21 N2 120.82(18)
C26 C21 N2 119.7(2)
C23 C22 C21 119.3(2)
C23 C22 C27 118.7(2)
C21 C22 C27 121.9(2)
C24 C23 C22 121.5(2)
C25 C24 C23 119.2(2)
C24 C25 C26 121.8(2)
C25 C26 C21 118.8(2)
C25 C26 C30 117.07(19)
C21 C26 C30 124.1(2)
C29 C27 C22 110.52(19)
C29 C27 C28 109.6(2)
C22 C27 C28 113.8(2)
C26 C30 C32 111.6(2)
C26 C30 C31 111.7(2)
C32 C30 C31 107.61(18)
N3 C34 C35 121.4(2)
N3 C34 C39 117.9(2)
C35 C34 C39 120.7(2)
C36 C35 C34 119.6(3)
C37 C36 C35 119.0(3)
C36 C37 C38 119.8(2)
N3 C38 C37 121.1(2)
N3 C38 C40 116.9(2)
C37 C38 C40 122.0(2)
S1 O1 Pd1 109.12(9)
C7 N1 C19 120.14(19)
C7 N1 P1 127.71(16)
C19 N1 P1 110.89(15)
C21 N2 C20 115.93(18)
C21 N2 P1 131.32(16)
C20 N2 P1 111.72(15)
C34 N3 C38 119.0(2)
C34 N3 Pd1 121.76(16)
C38 N3 Pd1 118.20(16)
N1 P1 N2 92.41(10)
N1 P1 C2 102.93(10)
N2 P1 C2 104.92(10)
N1 P1 Pd1 116.00(7)
N2 P1 Pd1 127.24(7)
C2 P1 Pd1 109.96(8)
O2 S1 O3 115.05(11)
O2 S1 O1 112.31(9)
O3 S1 O1 110.79(10)
O2 S1 C1 106.52(11)
O3 S1 C1 106.59(10)
O1 S1 C1 104.79(10)
C33 Pd1 N3 90.90(9)
C33 Pd1 O1 174.09(9)
N3 Pd1 O1 87.45(7)
C33 Pd1 P1 93.43(8)
N3 Pd1 P1 174.79(5)
O1 Pd1 P1 88.53(5)

loop_
_geom_bond_atom_site_label_1
_geom_bond_atom_site_label_2
_geom_bond_distance
C1 C6 1.402(3)
C1 C2 1.411(3)
C1 S1 1.786(2)
C2 C3 1.401(3)
C2 P1 1.8695(19)
C3 C4 1.394(3)
C4 C5 1.389(3)
C5 C6 1.379(4)
C7 C12 1.412(3)
C7 C8 1.420(3)
C7 N1 1.440(3)
C8 C9 1.386(4)
C8 C13 1.527(3)
C9 C10 1.391(4)
C10 C11 1.384(3)
C11 C12 1.392(4)
C12 C16 1.527(3)
C13 C15 1.523(4)
C13 C14 1.539(4)
C16 C17 1.529(4)
C16 C18 1.537(3)
C19 N1 1.461(3)
C19 C20 1.533(3)
C20 N2 1.486(3)
C21 C22 1.414(3)
C21 C26 1.426(3)
C21 N2 1.447(3)
C22 C23 1.390(3)
C22 C27 1.530(3)
C23 C24 1.387(3)
C24 C25 1.381(4)
C25 C26 1.393(3)
C26 C30 1.520(3)
C27 C29 1.527(4)
C27 C28 1.537(3)
C30 C32 1.537(3)
C30 C31 1.548(3)
C33 Pd1 2.019(2)
C34 N3 1.352(3)
C34 C35 1.390(4)
C34 C39 1.500(4)
C35 C36 1.383(4)
C36 C37 1.375(4)
C37 C38 1.388(4)
C38 N3 1.365(3)
C38 C40 1.491(4)
O1 S1 1.4891(15)
O1 Pd1 2.1750(15)
O2 S1 1.4443(19)
O3 S1 1.4448(16)
N1 P1 1.684(2)
N2 P1 1.6962(19)
N3 Pd1 2.137(2)
P1 Pd1 2.2128(6)

loop_
_geom_torsion_atom_site_label_1
_geom_torsion_atom_site_label_2
_geom_torsion_atom_site_label_3
_geom_torsion_atom_site_label_4
_geom_torsion
C6 C1 C2 C3 2.5(3)
S1 C1 C2 C3 -176.83(18)
C6 C1 C2 P1 -166.63(19)
S1 C1 C2 P1 14.1(3)
C1 C2 C3 C4 -3.9(4)
P1 C2 C3 C4 166.14(19)
C2 C3 C4 C5 1.9(4)
C3 C4 C5 C6 1.5(4)
C4 C5 C6 C1 -2.9(4)
C2 C1 C6 C5 0.8(4)
S1 C1 C6 C5 -179.8(2)
C12 C7 C8 C9 -1.5(4)
N1 C7 C8 C9 -177.6(2)
C12 C7 C8 C13 173.6(2)
N1 C7 C8 C13 -2.4(3)
C7 C8 C9 C10 0.2(4)
C13 C8 C9 C10 -175.0(2)
C8 C9 C10 C11 0.8(4)
C9 C10 C11 C12 -0.6(4)
C10 C11 C12 C7 -0.7(4)
C10 C11 C12 C16 174.5(2)
C8 C7 C12 C11 1.7(4)
N1 C7 C12 C11 177.7(2)
C8 C7 C12 C16 -173.2(2)
N1 C7 C12 C16 2.7(4)
C9 C8 C13 C15 86.5(3)
C7 C8 C13 C15 -88.6(3)
C9 C8 C13 C14 -36.8(4)
C7 C8 C13 C14 148.1(2)
C11 C12 C16 C17 -72.1(3)
C7 C12 C16 C17 102.9(3)
C11 C12 C16 C18 50.8(3)
C7 C12 C16 C18 -134.2(3)
N1 C19 C20 N2 -19.0(2)
C26 C21 C22 C23 0.9(4)
N2 C21 C22 C23 -173.9(2)
C26 C21 C22 C27 -176.6(2)
N2 C21 C22 C27 8.6(4)
C21 C22 C23 C24 1.7(4)
C27 C22 C23 C24 179.2(2)
C22 C23 C24 C25 -2.3(4)
C23 C24 C25 C26 0.3(4)
C24 C25 C26 C21 2.1(4)
C24 C25 C26 C30 -176.7(2)
C22 C21 C26 C25 -2.7(4)
N2 C21 C26 C25 172.1(2)
C22 C21 C26 C30 176.0(2)
N2 C21 C26 C30 -9.1(4)
C23 C22 C27 C29 -91.5(3)
C21 C22 C27 C29 86.0(3)
C23 C22 C27 C28 32.3(3)
C21 C22 C27 C28 -150.3(2)
C25 C26 C30 C32 -67.9(3)
C21 C26 C30 C32 113.3(3)
C25 C26 C30 C31 52.6(3)
C21 C26 C30 C31 -126.2(2)
N3 C34 C35 C36 -0.1(3)
C39 C34 C35 C36 179.6(2)
C34 C35 C36 C37 1.6(3)
C35 C36 C37 C38 -0.9(3)
C36 C37 C38 N3 -1.4(3)
C36 C37 C38 C40 177.2(2)
C12 C7 N1 C19 -75.4(3)
C8 C7 N1 C19 100.6(2)
C12 C7 N1 P1 90.5(3)
C8 C7 N1 P1 -93.4(2)
C20 C19 N1 C7 -158.12(17)
C20 C19 N1 P1 33.74(19)
C22 C21 N2 C20 113.3(2)
C26 C21 N2 C20 -61.4(3)
C22 C21 N2 P1 -79.4(3)
C26 C21 N2 P1 105.9(2)
C19 C20 N2 C21 167.45(17)
C19 C20 N2 P1 -2.3(2)
C35 C34 N3 C38 -2.1(3)
C39 C34 N3 C38 178.09(19)
C35 C34 N3 Pd1 165.72(16)
C39 C34 N3 Pd1 -14.1(3)
C37 C38 N3 C34 2.9(3)
C40 C38 N3 C34 -175.80(19)
C37 C38 N3 Pd1 -165.38(15)
C40 C38 N3 Pd1 15.9(2)
C7 N1 P1 N2 161.46(18)
C19 N1 P1 N2 -31.53(14)
C7 N1 P1 C2 -92.63(19)
C19 N1 P1 C2 74.38(15)
C7 N1 P1 Pd1 27.48(19)
C19 N1 P1 Pd1 -165.51(11)
C21 N2 P1 N1 -148.69(19)
C20 N2 P1 N1 19.01(14)
C21 N2 P1 C2 107.24(19)
C20 N2 P1 C2 -85.06(15)
C21 N2 P1 Pd1 -23.0(2)
C20 N2 P1 Pd1 144.68(11)
C3 C2 P1 N1 -66.0(2)
C1 C2 P1 N1 103.2(2)
C3 C2 P1 N2 30.1(2)
C1 C2 P1 N2 -160.8(2)
C3 C2 P1 Pd1 169.84(16)
C1 C2 P1 Pd1 -21.0(2)
Pd1 O1 S1 O2 -35.57(13)
Pd1 O1 S1 O3 -165.75(10)
Pd1 O1 S1 C1 79.66(11)
C6 C1 S1 O2 -103.74(19)
C2 C1 S1 O2 75.6(2)
C6 C1 S1 O3 19.6(2)
C2 C1 S1 O3 -161.1(2)
C6 C1 S1 O1 137.06(18)
C2 C1 S1 O1 -43.6(2)
C34 N3 Pd1 C33 79.05(18)
C38 N3 Pd1 C33 -113.02(16)
C34 N3 Pd1 O1 -106.63(16)
C38 N3 Pd1 O1 61.31(15)
C34 N3 Pd1 P1 -67.0(7)
C38 N3 Pd1 P1 100.9(6)
S1 O1 Pd1 C33 172.1(8)
S1 O1 Pd1 N3 98.23(11)
S1 O1 Pd1 P1 -78.45(9)
N1 P1 Pd1 C33 98.65(11)
N2 P1 Pd1 C33 -16.79(12)
C2 P1 Pd1 C33 -145.11(11)
N1 P1 Pd1 N3 -115.3(6)
N2 P1 Pd1 N3 129.2(6)
C2 P1 Pd1 N3 0.9(7)
N1 P1 Pd1 O1 -75.77(8)
N2 P1 Pd1 O1 168.79(9)
C2 P1 Pd1 O1 40.47(9)
